data_7018712
loop_
_publ_author_name
'Su, Shengqun'
'Wang, Song'
'Song, Xuezhi'
'Song, Shuyan'
'Qin, Chao'
'Zhu, Min'
'Hao, Zhaomin'
'Zhao, Shuna'
'Zhang, Hongjie'

_publ_section_title
;
 Syntheses, structures, photoluminescence, and magnetic properties of
 (3,6)- and 4-connected lanthanide metal-organic frameworks with a
 semirigid tricarboxylate ligand.
;
_journal_issue 16
_journal_name_full 'Dalton transactions (Cambridge, England : 2003)'
_journal_page_first 4772
_journal_page_last 4779
_journal_paper_doi 10.1039/c2dt12346k
_journal_volume 41
_journal_year 2012
_chemical_formula_moiety 'C21 H20.50 N3 Nd O11.25'
_chemical_formula_sum 'C21 H20.5 N3 Nd O11.25'
_chemical_formula_weight 639.14
_chemical_melting_point ?
_chemical_name_systematic
;
?
;
_space_group_IT_number 15
_symmetry_cell_setting monoclinic
_symmetry_space_group_name_Hall '-C 2yc'
_symmetry_space_group_name_H-M 'C 1 2/c 1'
_atom_sites_solution_hydrogens geom
_atom_sites_solution_primary direct
_atom_sites_solution_secondary difmap
_audit_creation_method SHELXL-97
_cell_angle_alpha 90.00
_cell_angle_beta 124.2720(10)
_cell_angle_gamma 90.00
_cell_formula_units_Z 8
_cell_length_a 23.6490(11)
_cell_length_b 15.7654(8)
_cell_length_c 16.2182(8)
_cell_measurement_reflns_used 4925
_cell_measurement_temperature 185(2)
_cell_measurement_theta_max 26.08
_cell_measurement_theta_min 1.66
_cell_volume 4996.9(4)
_computing_cell_refinement 'Bruker SMART'
_computing_data_collection 'Bruker SMART'
_computing_data_reduction 'Bruker SAINT'
_computing_molecular_graphics SHELXP-97
_computing_publication_material SHELXTL
_computing_structure_refinement 'SHELXL-97 (Sheldrick, 1997)'
_computing_structure_solution 'SHELXS-97 (Sheldrick, 1990)'
_diffrn_ambient_temperature 185(2)
_diffrn_detector_area_resol_mean 9.00cm
_diffrn_measured_fraction_theta_full 0.993
_diffrn_measured_fraction_theta_max 0.993
_diffrn_measurement_device_type 'CCD area detector'
_diffrn_measurement_method 'phi and omega scans'
_diffrn_radiation_monochromator graphite
_diffrn_radiation_source 'fine-focus sealed tube'
_diffrn_radiation_type MoK\a
_diffrn_radiation_wavelength 0.71073
_diffrn_reflns_av_R_equivalents 0.0430
_diffrn_reflns_av_sigmaI/netI 0.0515
_diffrn_reflns_limit_h_max 29
_diffrn_reflns_limit_h_min -29
_diffrn_reflns_limit_k_max 17
_diffrn_reflns_limit_k_min -19
_diffrn_reflns_limit_l_max 16
_diffrn_reflns_limit_l_min -20
_diffrn_reflns_number 13686
_diffrn_reflns_theta_full 26.08
_diffrn_reflns_theta_max 26.08
_diffrn_reflns_theta_min 1.66
_diffrn_standards_decay_% none
_diffrn_standards_interval_count none
_diffrn_standards_interval_time none
_diffrn_standards_number none
_exptl_absorpt_coefficient_mu 2.142
_exptl_absorpt_correction_T_max 0.6740
_exptl_absorpt_correction_T_min 0.5755
_exptl_absorpt_correction_type empirical
_exptl_absorpt_process_details SADABS
_exptl_crystal_colour 'light yellow'
_exptl_crystal_density_diffrn 1.699
_exptl_crystal_density_method 'not measured'
_exptl_crystal_description rod
_exptl_crystal_F_000 2540
_exptl_crystal_size_max 0.29
_exptl_crystal_size_mid 0.22
_exptl_crystal_size_min 0.20
_refine_diff_density_max 1.719
_refine_diff_density_min -2.077
_refine_diff_density_rms 0.134
_refine_ls_extinction_method none
_refine_ls_goodness_of_fit_ref 1.046
_refine_ls_hydrogen_treatment constr
_refine_ls_matrix_type full
_refine_ls_number_parameters 295
_refine_ls_number_reflns 4925
_refine_ls_number_restraints 0
_refine_ls_restrained_S_all 1.046
_refine_ls_R_factor_all 0.0513
_refine_ls_R_factor_gt 0.0398
_refine_ls_shift/su_max 0.001
_refine_ls_shift/su_mean 0.000
_refine_ls_structure_factor_coef Fsqd
_refine_ls_weighting_details 'calc w=1/[\s^2^(Fo^2^)+(0.0366P)^2^+32.5737P] where P=(Fo^2^+2Fc^2^)/3'
_refine_ls_weighting_scheme calc
_refine_ls_wR_factor_gt 0.0902
_refine_ls_wR_factor_ref 0.0970
_reflns_number_gt 4019
_reflns_number_total 4925
_reflns_threshold_expression >2sigma(I)
_cod_data_source_file c2dt12346k.txt
_cod_data_source_block 4
_cod_depositor_comments
;
The following automatic conversions were performed:

'_chemical_melting_point' value 'not measured' was changed to '?' -
the value is undefined or not given.

'_symmetry_cell_setting' value
'Monoclinic' changed to 'monoclinic' according to
/home/saulius/struct/CIF-dictionaries/cif_core.dic dictionary named
'cif_core.dic' version 2.4.1 from 2010-06-29.

Automatic conversion script
Id: cif_fix_values 1715 2011-07-08 13:25:40Z adriana 
;
_cod_original_sg_symbol_H-M C2/c
_cod_original_formula_sum 'C21 H20.50 N3 Nd O11.25'
_cod_database_code 7018712

loop_
_symmetry_equiv_pos_as_xyz
'x, y, z'
'-x, y, -z+1/2'
'x+1/2, y+1/2, z'
'-x+1/2, y+1/2, -z+1/2'
'-x, -y, -z'
'x, -y, z-1/2'
'-x+1/2, -y+1/2, -z'
'x+1/2, -y+1/2, z-1/2'

loop_
_atom_site_label
_atom_site_type_symbol
_atom_site_fract_x
_atom_site_fract_y
_atom_site_fract_z
_atom_site_U_iso_or_equiv
_atom_site_adp_type
_atom_site_occupancy
_atom_site_symmetry_multiplicity
_atom_site_calc_flag
_atom_site_refinement_flags
_atom_site_disorder_assembly
_atom_site_disorder_group
Nd1 Nd 0.189307(13) 0.171289(16) 0.378626(19) 0.01587(9) Uani 1 1 d . . .
C1 C 0.4021(2) 0.2226(3) 0.4697(4) 0.0205(11) Uani 1 1 d . . .
C2 C 0.4162(3) 0.1876(3) 0.4041(4) 0.0251(12) Uani 1 1 d . . .
H2A H 0.3807 0.1621 0.3437 0.030 Uiso 1 1 calc R . .
C3 C 0.4823(3) 0.1904(3) 0.4277(4) 0.0237(11) Uani 1 1 d . . .
C4 C 0.5343(3) 0.2278(3) 0.5146(4) 0.0219(11) Uani 1 1 d . . .
H4A H 0.5792 0.2306 0.5290 0.026 Uiso 1 1 calc R . .
C5 C 0.5207(2) 0.2615(3) 0.5814(4) 0.0183(10) Uani 1 1 d . . .
C6 C 0.4547(2) 0.2582(3) 0.5593(4) 0.0213(11) Uani 1 1 d . . .
H6A H 0.4456 0.2801 0.6052 0.026 Uiso 1 1 calc R . .
C7 C 0.4548(3) 0.0947(4) 0.2992(4) 0.0292(13) Uani 1 1 d . . .
C8 C 0.4014(3) 0.1110(3) 0.2012(4) 0.0244(12) Uani 1 1 d . . .
C9 C 0.3599(3) 0.0449(3) 0.1406(4) 0.0256(12) Uani 1 1 d . . .
H9A H 0.3230 0.0562 0.0738 0.031 Uiso 1 1 calc R . .
C10 C 0.3716(3) -0.0373(3) 0.1767(4) 0.0232(11) Uani 1 1 d . . .
C11 C 0.4272(3) -0.0528(4) 0.2737(4) 0.0327(13) Uani 1 1 d . . .
H11A H 0.4368 -0.1092 0.2986 0.039 Uiso 1 1 calc R . .
C12 C 0.4686(3) 0.0126(4) 0.3342(4) 0.0320(13) Uani 1 1 d . . .
H12A H 0.5066 0.0009 0.4001 0.038 Uiso 1 1 calc R . .
C13 C 0.3294(2) 0.2208(3) 0.4392(4) 0.0200(11) Uani 1 1 d . . .
C14 C 0.3244(3) -0.1078(3) 0.1131(4) 0.0238(12) Uani 1 1 d . . .
C15 C 0.5782(2) 0.2981(3) 0.6774(4) 0.0187(10) Uani 1 1 d . . .
C19 C 0.0733(4) 0.0428(4) 0.3889(6) 0.0496(7) Uani 1 1 d . A .
H19A H 0.0355 0.0770 0.3419 0.060 Uiso 1 1 calc R . .
C20 C -0.0099(3) -0.0590(4) 0.3711(6) 0.0496(7) Uani 1 1 d . . .
H20A H -0.0421 -0.0145 0.3281 0.074 Uiso 1 1 calc R . .
H20B H -0.0158 -0.0714 0.4250 0.074 Uiso 1 1 calc R . .
H20C H -0.0188 -0.1104 0.3316 0.074 Uiso 1 1 calc R . .
C21 C 0.1155(3) -0.0882(4) 0.4809(6) 0.0496(7) Uani 1 1 d . . .
H21A H 0.1596 -0.0619 0.5044 0.074 Uiso 1 1 calc R . .
H21B H 0.1107 -0.1409 0.4453 0.074 Uiso 1 1 calc R . .
H21C H 0.1132 -0.1010 0.5381 0.074 Uiso 1 1 calc R . .
N1 N 0.3846(3) 0.1962(3) 0.1582(4) 0.0369(12) Uani 1 1 d . . .
N2 N 0.2305(3) -0.0843(4) 0.2852(5) 0.0529(9) Uani 1 1 d . . .
N3 N 0.0604(3) -0.0302(4) 0.4137(5) 0.0496(7) Uani 1 1 d . . .
O1 O 0.31220(17) 0.2605(2) 0.4899(3) 0.0231(8) Uani 1 1 d . . .
O2 O 0.28684(18) 0.1790(2) 0.3630(3) 0.0289(9) Uani 1 1 d . . .
O3 O 0.4075(3) 0.2572(3) 0.2137(4) 0.0681(17) Uani 1 1 d . . .
O4 O 0.3483(3) 0.2027(3) 0.0672(4) 0.0568(14) Uani 1 1 d . . .
O5 O 0.27962(18) -0.0909(2) 0.0234(3) 0.0264(8) Uani 1 1 d . . .
O6 O 0.3332(2) -0.1776(2) 0.1561(3) 0.0302(9) Uani 1 1 d . . .
O7 O 0.63704(17) 0.3011(2) 0.6947(3) 0.0238(8) Uani 1 1 d . . .
O8 O 0.56653(17) 0.3240(2) 0.7407(3) 0.0260(8) Uani 1 1 d . . .
O9 O 0.49892(19) 0.1580(3) 0.3641(3) 0.0348(10) Uani 1 1 d . . .
O10 O 0.1872(3) 0.0350(3) 0.3036(4) 0.0529(9) Uani 1 1 d . . .
O11 O 0.1311(2) 0.0700(3) 0.4226(4) 0.0496(7) Uani 1 1 d . . .
C16 C 0.2346(9) -0.0123(9) 0.3314(13) 0.0529(9) Uani 0.50 1 d P A 1
H16 H 0.2776 0.0027 0.3898 0.080 Uiso 0.50 1 calc PR A 1
C16' C 0.2102(8) -0.0383(9) 0.3302(13) 0.0529(9) Uani 0.50 1 d P A 2
H16' H 0.2130 -0.0617 0.3864 0.080 Uiso 0.50 1 calc PR A 2
C17 C 0.2967(9) -0.1284(11) 0.3277(14) 0.0529(9) Uani 0.40 1 d P A 1
H17A H 0.3304 -0.0884 0.3334 0.079 Uiso 0.40 1 calc PR A 1
H17B H 0.2906 -0.1754 0.2839 0.079 Uiso 0.40 1 calc PR A 1
H17C H 0.3127 -0.1505 0.3939 0.079 Uiso 0.40 1 calc PR A 1
C17' C 0.2532(7) -0.1745(7) 0.3203(9) 0.0529(9) Uani 0.60 1 d P A 2
H17D H 0.2703 -0.1790 0.3910 0.079 Uiso 0.60 1 calc PR A 2
H17E H 0.2897 -0.1899 0.3117 0.079 Uiso 0.60 1 calc PR A 2
H17F H 0.2144 -0.2130 0.2810 0.079 Uiso 0.60 1 calc PR A 2
C18 C 0.1977(8) -0.0696(9) 0.1726(11) 0.0529(9) Uani 0.50 1 d P A 1
H18A H 0.1854 -0.0097 0.1566 0.079 Uiso 0.50 1 calc PR A 1
H18B H 0.1565 -0.1047 0.1336 0.079 Uiso 0.50 1 calc PR A 1
H18C H 0.2304 -0.0853 0.1563 0.079 Uiso 0.50 1 calc PR A 1
C18' C 0.1782(8) -0.1022(9) 0.1896(11) 0.0529(9) Uani 0.50 1 d P A 2
H18D H 0.1574 -0.0491 0.1533 0.079 Uiso 0.50 1 calc PR A 2
H18E H 0.1437 -0.1363 0.1898 0.079 Uiso 0.50 1 calc PR A 2
H18F H 0.1959 -0.1339 0.1567 0.079 Uiso 0.50 1 calc PR A 2
O1W O 0.2478(13) -0.341(2) 0.340(2) 0.103(10) Uani 0.25 1 d P . .

loop_
_atom_site_aniso_label
_atom_site_aniso_U_11
_atom_site_aniso_U_22
_atom_site_aniso_U_33
_atom_site_aniso_U_23
_atom_site_aniso_U_13
_atom_site_aniso_U_12
Nd1 0.01195(14) 0.01707(15) 0.01492(14) 0.00037(11) 0.00534(11) 0.00110(11)
C1 0.017(3) 0.024(3) 0.020(3) -0.004(2) 0.010(2) 0.000(2)
C2 0.019(3) 0.033(3) 0.021(3) -0.008(2) 0.010(2) -0.008(2)
C3 0.025(3) 0.023(3) 0.027(3) -0.006(2) 0.017(2) -0.005(2)
C4 0.015(3) 0.021(3) 0.028(3) -0.005(2) 0.011(2) -0.004(2)
C5 0.017(3) 0.018(2) 0.019(3) -0.001(2) 0.009(2) 0.000(2)
C6 0.014(3) 0.028(3) 0.018(3) -0.005(2) 0.007(2) -0.002(2)
C7 0.024(3) 0.037(3) 0.034(3) -0.023(3) 0.021(3) -0.018(3)
C8 0.025(3) 0.024(3) 0.029(3) -0.007(2) 0.018(3) -0.006(2)
C9 0.027(3) 0.028(3) 0.022(3) -0.005(2) 0.013(2) -0.002(2)
C10 0.021(3) 0.020(3) 0.023(3) -0.006(2) 0.009(2) -0.004(2)
C11 0.036(3) 0.026(3) 0.031(3) -0.005(3) 0.015(3) -0.006(3)
C12 0.029(3) 0.038(3) 0.025(3) -0.007(3) 0.013(3) -0.008(3)
C13 0.017(3) 0.026(3) 0.017(3) 0.002(2) 0.010(2) -0.001(2)
C14 0.024(3) 0.021(3) 0.023(3) -0.005(2) 0.011(2) -0.004(2)
C15 0.017(3) 0.018(2) 0.016(2) 0.002(2) 0.007(2) 0.003(2)
C19 0.0447(16) 0.0421(15) 0.0589(18) 0.0065(13) 0.0272(14) -0.0105(12)
C20 0.0447(16) 0.0421(15) 0.0589(18) 0.0065(13) 0.0272(14) -0.0105(12)
C21 0.0447(16) 0.0421(15) 0.0589(18) 0.0065(13) 0.0272(14) -0.0105(12)
N1 0.047(3) 0.023(3) 0.048(3) -0.006(2) 0.031(3) -0.007(2)
N2 0.059(2) 0.0405(18) 0.0501(19) -0.0087(16) 0.0250(17) 0.0140(15)
N3 0.0447(16) 0.0421(15) 0.0589(18) 0.0065(13) 0.0272(14) -0.0105(12)
O1 0.0218(19) 0.0263(19) 0.026(2) -0.0006(16) 0.0165(17) 0.0011(16)
O2 0.0149(18) 0.047(2) 0.0225(19) -0.0120(18) 0.0092(16) -0.0050(17)
O3 0.117(5) 0.026(3) 0.069(4) -0.014(3) 0.057(4) -0.020(3)
O4 0.061(3) 0.039(3) 0.050(3) 0.007(2) 0.019(3) -0.004(2)
O5 0.024(2) 0.0207(19) 0.022(2) -0.0029(15) 0.0051(17) -0.0044(16)
O6 0.038(2) 0.0175(19) 0.0216(19) -0.0010(16) 0.0083(18) -0.0059(17)
O7 0.0131(17) 0.036(2) 0.0213(19) -0.0022(16) 0.0091(16) -0.0029(16)
O8 0.0177(18) 0.037(2) 0.0200(18) -0.0075(17) 0.0082(16) -0.0001(17)
O9 0.027(2) 0.046(3) 0.041(2) -0.027(2) 0.025(2) -0.0210(19)
O10 0.059(2) 0.0405(18) 0.0501(19) -0.0087(16) 0.0250(17) 0.0140(15)
O11 0.0447(16) 0.0421(15) 0.0589(18) 0.0065(13) 0.0272(14) -0.0105(12)
C16 0.059(2) 0.0405(18) 0.0501(19) -0.0087(16) 0.0250(17) 0.0140(15)
C16' 0.059(2) 0.0405(18) 0.0501(19) -0.0087(16) 0.0250(17) 0.0140(15)
C17 0.059(2) 0.0405(18) 0.0501(19) -0.0087(16) 0.0250(17) 0.0140(15)
C17' 0.059(2) 0.0405(18) 0.0501(19) -0.0087(16) 0.0250(17) 0.0140(15)
C18 0.059(2) 0.0405(18) 0.0501(19) -0.0087(16) 0.0250(17) 0.0140(15)
C18' 0.059(2) 0.0405(18) 0.0501(19) -0.0087(16) 0.0250(17) 0.0140(15)
O1W 0.080(18) 0.16(3) 0.09(2) 0.041(19) 0.059(17) -0.019(18)

loop_
_atom_type_symbol
_atom_type_description
_atom_type_scat_dispersion_real
_atom_type_scat_dispersion_imag
_atom_type_scat_source
C C 0.0033 0.0016 'International Tables Vol C Tables 4.2.6.8 and 6.1.1.4'
H H 0.0000 0.0000 'International Tables Vol C Tables 4.2.6.8 and 6.1.1.4'
N N 0.0061 0.0033 'International Tables Vol C Tables 4.2.6.8 and 6.1.1.4'
O O 0.0106 0.0060 'International Tables Vol C Tables 4.2.6.8 and 6.1.1.4'
Nd Nd -0.1943 3.0179 'International Tables Vol C Tables 4.2.6.8 and 6.1.1.4'

loop_
_geom_angle_atom_site_label_1
_geom_angle_atom_site_label_2
_geom_angle_atom_site_label_3
_geom_angle
_geom_angle_site_symmetry_1
_geom_angle_site_symmetry_3
O1 Nd1 O6 69.99(12) 7_556 4
O1 Nd1 O10 145.45(15) 7_556 .
O6 Nd1 O10 143.13(15) 4 .
O1 Nd1 O5 79.77(12) 7_556 6_556
O6 Nd1 O5 133.19(12) 4 6_556
O10 Nd1 O5 77.67(14) . 6_556
O1 Nd1 O11 75.16(14) 7_556 .
O6 Nd1 O11 128.08(15) 4 .
O10 Nd1 O11 73.53(17) . .
O5 Nd1 O11 73.46(14) 6_556 .
O1 Nd1 O2 123.48(12) 7_556 .
O6 Nd1 O2 91.30(13) 4 .
O10 Nd1 O2 75.61(15) . .
O5 Nd1 O2 76.31(13) 6_556 .
O11 Nd1 O2 140.46(15) . .
O1 Nd1 O8 101.07(12) 7_556 8_455
O6 Nd1 O8 76.67(12) 4 8_455
O10 Nd1 O8 83.81(14) . 8_455
O5 Nd1 O8 145.65(12) 6_556 8_455
O11 Nd1 O8 73.66(14) . 8_455
O2 Nd1 O8 126.58(12) . 8_455
O1 Nd1 O7 136.31(12) 7_556 8_455
O6 Nd1 O7 70.28(12) 4 8_455
O10 Nd1 O7 73.02(14) . 8_455
O5 Nd1 O7 142.81(12) 6_556 8_455
O11 Nd1 O7 117.99(14) . 8_455
O2 Nd1 O7 74.64(11) . 8_455
O8 Nd1 O7 52.17(11) 8_455 8_455
O1 Nd1 O1 74.40(12) 7_556 .
O6 Nd1 O1 70.66(12) 4 .
O10 Nd1 O1 119.03(14) . .
O5 Nd1 O1 67.23(11) 6_556 .
O11 Nd1 O1 133.52(14) . .
O2 Nd1 O1 49.17(11) . .
O8 Nd1 O1 146.59(11) 8_455 .
O7 Nd1 O1 108.31(11) 8_455 .
O1 Nd1 C15 118.34(13) 7_556 8_455
O6 Nd1 C15 68.25(13) 4 8_455
O10 Nd1 C15 80.35(15) . 8_455
O5 Nd1 C15 157.86(13) 6_556 8_455
O11 Nd1 C15 97.83(15) . 8_455
O2 Nd1 C15 100.74(13) . 8_455
O8 Nd1 C15 26.43(13) 8_455 8_455
O7 Nd1 C15 26.12(12) 8_455 8_455
O1 Nd1 C15 127.48(12) . 8_455
O1 Nd1 C13 99.15(13) 7_556 .
O6 Nd1 C13 82.95(14) 4 .
O10 Nd1 C13 95.84(16) . .
O5 Nd1 C13 67.25(13) 6_556 .
O11 Nd1 C13 140.66(15) . .
O2 Nd1 C13 24.35(13) . .
O8 Nd1 C13 144.16(13) 8_455 .
O7 Nd1 C13 93.31(12) 8_455 .
O1 Nd1 C13 25.12(12) . .
C15 Nd1 C13 118.01(14) 8_455 .
C6 C1 C2 119.8(5) . .
C6 C1 C13 122.5(4) . .
C2 C1 C13 117.7(4) . .
C3 C2 C1 119.7(5) . .
C4 C3 C2 121.0(5) . .
C4 C3 O9 117.0(4) . .
C2 C3 O9 122.0(5) . .
C3 C4 C5 119.6(5) . .
C6 C5 C4 120.0(5) . .
C6 C5 C15 120.9(4) . .
C4 C5 C15 119.0(4) . .
C1 C6 C5 119.8(5) . .
C12 C7 C8 119.8(5) . .
C12 C7 O9 117.3(5) . .
C8 C7 O9 122.9(5) . .
C7 C8 C9 119.8(5) . .
C7 C8 N1 122.9(5) . .
C9 C8 N1 117.3(5) . .
C10 C9 C8 120.7(5) . .
C9 C10 C11 118.7(5) . .
C9 C10 C14 120.6(5) . .
C11 C10 C14 120.7(5) . .
C12 C11 C10 120.9(5) . .
C7 C12 C11 120.1(5) . .
O2 C13 O1 121.8(5) . .
O2 C13 C1 117.9(4) . .
O1 C13 C1 120.3(4) . .
O2 C13 Nd1 54.0(2) . .
O1 C13 Nd1 69.0(3) . .
C1 C13 Nd1 165.9(3) . .
O5 C14 O6 126.8(5) . .
O5 C14 C10 117.0(5) . .
O6 C14 C10 116.2(5) . .
O7 C15 O8 121.7(5) . .
O7 C15 C5 119.4(4) . .
O8 C15 C5 118.8(4) . .
O7 C15 Nd1 63.1(3) . 8_556
O8 C15 Nd1 60.1(2) . 8_556
C5 C15 Nd1 166.3(3) . 8_556
O11 C19 N3 124.3(7) . .
O3 N1 O4 122.9(6) . .
O3 N1 C8 119.1(5) . .
O4 N1 C8 118.1(5) . .
C16' N2 C16 30.8(9) . .
C16' N2 C18' 111.7(10) . .
C16 N2 C18' 123.3(10) . .
C16' N2 C17 129.0(11) . .
C16 N2 C17 114.5(11) . .
C18' N2 C17 118.5(10) . .
C16' N2 C17' 118.6(10) . .
C16 N2 C17' 133.7(10) . .
C18' N2 C17' 97.8(9) . .
C17 N2 C17' 47.6(8) . .
C16' N2 C18 118.8(10) . .
C16 N2 C18 111.4(10) . .
C18' N2 C18 32.5(8) . .
C17 N2 C18 108.4(10) . .
C17' N2 C18 114.8(8) . .
C19 N3 C21 121.0(6) . .
C19 N3 C20 121.7(6) . .
C21 N3 C20 117.2(5) . .
C13 O1 Nd1 164.8(3) . 7_556
C13 O1 Nd1 85.9(3) . .
Nd1 O1 Nd1 105.60(12) 7_556 .
C13 O2 Nd1 101.6(3) . .
C14 O5 Nd1 135.3(3) . 6
C14 O6 Nd1 141.4(3) . 4_545
C15 O7 Nd1 90.8(3) . 8_556
C15 O8 Nd1 93.5(3) . 8_556
C3 O9 C7 114.7(4) . .
C16 O10 C16' 33.2(9) . .
C16 O10 Nd1 127.0(8) . .
C16' O10 Nd1 139.2(8) . .
C19 O11 Nd1 139.6(5) . .
O10 C16 N2 124.0(14) . .
O10 C16' N2 123.5(15) . .

loop_
_geom_bond_atom_site_label_1
_geom_bond_atom_site_label_2
_geom_bond_distance
_geom_bond_site_symmetry_2
Nd1 O1 2.406(3) 7_556
Nd1 O6 2.437(3) 4
Nd1 O10 2.456(4) .
Nd1 O5 2.456(3) 6_556
Nd1 O11 2.461(4) .
Nd1 O2 2.462(3) .
Nd1 O8 2.475(3) 8_455
Nd1 O7 2.542(4) 8_455
Nd1 O1 2.788(3) .
Nd1 C15 2.850(5) 8_455
Nd1 C13 2.980(5) .
C1 C6 1.392(7) .
C1 C2 1.394(7) .
C1 C13 1.498(7) .
C2 C3 1.386(7) .
C3 C4 1.376(7) .
C3 O9 1.390(6) .
C4 C5 1.397(7) .
C5 C6 1.393(7) .
C5 C15 1.492(7) .
C7 C12 1.378(8) .
C7 C8 1.388(8) .
C7 O9 1.399(6) .
C8 C9 1.388(7) .
C8 N1 1.462(7) .
C9 C10 1.384(7) .
C10 C11 1.391(8) .
C10 C14 1.500(7) .
C11 C12 1.379(8) .
C13 O2 1.255(6) .
C13 O1 1.268(6) .
C14 O5 1.255(6) .
C14 O6 1.255(6) .
C15 O7 1.255(6) .
C15 O8 1.271(6) .
C15 Nd1 2.850(5) 8_556
C19 O11 1.229(7) .
C19 N3 1.311(8) .
C20 N3 1.467(8) .
C21 N3 1.457(8) .
N1 O3 1.217(6) .
N1 O4 1.224(7) .
N2 C16' 1.298(16) .
N2 C16 1.334(15) .
N2 C18' 1.362(15) .
N2 C17 1.480(17) .
N2 C17' 1.513(12) .
N2 C18 1.548(16) .
O1 Nd1 2.406(3) 7_556
O5 Nd1 2.456(3) 6
O6 Nd1 2.437(3) 4_545
O7 Nd1 2.542(4) 8_556
O8 Nd1 2.475(3) 8_556
O10 C16 1.203(15) .
O10 C16' 1.245(15) .
